data_4075603
loop_
_publ_author_name
'Eguillor, Beatriz'
'Esteruelas, Miguel A.'
'Oliv\'an, Montserrat'

_publ_section_title
;
 Preparation, X-ray Structures, and NMR Spectra of Elongated Dihydrogen
 Complexes with Four- and Five-Coordinate Tin Centers
;
_journal_issue 19
_journal_name_full Organometallics
_journal_page_first 4691
_journal_paper_doi 10.1021/om060395g
_journal_volume 25
_journal_year 2006
_chemical_formula_sum 'C38 H59 Cl O4 Os P2 Sn'
_chemical_formula_weight 986.13
_chemical_name_systematic
; 
 ? 
;
_space_group_IT_number 19
_symmetry_cell_setting orthorhombic
_symmetry_space_group_name_Hall 'P 2ac 2ab'
_symmetry_space_group_name_H-M 'P 21 21 21'
_atom_sites_solution_hydrogens geom
_atom_sites_solution_primary direct
_atom_sites_solution_secondary difmap
_audit_creation_method SHELXL-97
_cell_angle_alpha 90.00
_cell_angle_beta 90.00
_cell_angle_gamma 90.00
_cell_formula_units_Z 4
_cell_length_a 11.6836(5)
_cell_length_b 15.6616(7)
_cell_length_c 21.8655(10)
_cell_measurement_reflns_used 8850
_cell_measurement_temperature 100(2)
_cell_measurement_theta_max 25
_cell_measurement_theta_min 2
_cell_volume 4001.0(3)
_computing_cell_refinement 'SAINT+ v. 6.1 (Bruker AXS, 2000)'
_computing_data_reduction 'SAINT+ v. 6.1 (Bruker AXS, 2000)'
_computing_molecular_graphics 'XP, SHELXTL v. 6.1 (Bruker, 2000)'
_computing_publication_material 'XCIF, SHELXTL v. 6.1 (Bruker, 2000)'
_computing_structure_refinement 'SHELXL-97 (Sheldrick, 1997)'
_computing_structure_solution 'SHELXS-97 (Sheldrick, 1990)'
_diffrn_ambient_temperature 100(2)
_diffrn_detector_area_resol_mean 8.26
_diffrn_measured_fraction_theta_full 1.000
_diffrn_measured_fraction_theta_max 0.957
_diffrn_measurement_device_type 'Bruker SMART APEX CCD system'
_diffrn_measurement_method '\w rotations with narrow frames'
_diffrn_radiation_monochromator graphite
_diffrn_radiation_source 'fine-focus sealed tube'
_diffrn_radiation_type MoK\a
_diffrn_radiation_wavelength 0.71073
_diffrn_reflns_av_R_equivalents 0.0578
_diffrn_reflns_av_sigmaI/netI 0.0707
_diffrn_reflns_limit_h_max 15
_diffrn_reflns_limit_h_min -15
_diffrn_reflns_limit_k_max 20
_diffrn_reflns_limit_k_min -20
_diffrn_reflns_limit_l_max 28
_diffrn_reflns_limit_l_min -28
_diffrn_reflns_number 50644
_diffrn_reflns_theta_full 27.50
_diffrn_reflns_theta_max 29.08
_diffrn_reflns_theta_min 1.60
_diffrn_standards_decay_% 'no decay'
_exptl_absorpt_coefficient_mu 3.980
_exptl_absorpt_correction_T_max 0.654
_exptl_absorpt_correction_T_min 0.581
_exptl_absorpt_correction_type multi-scan
_exptl_absorpt_process_details
;
Absorption correction performed with SADABS program. This is based on the
method of Blessing: Blessing, R. H., Acta Crystallogr., Sect. A 1995, 51, 33.

SADABS: Area-Detector Absorption Correction. Bruker-AXS 
within SAINT+ package, v. 6.1 (2000).
;
_exptl_crystal_colour yellow
_exptl_crystal_density_diffrn 1.637
_exptl_crystal_density_method 'not measured'
_exptl_crystal_description prism
_exptl_crystal_F_000 1968
_exptl_crystal_size_max 0.20
_exptl_crystal_size_mid 0.14
_exptl_crystal_size_min 0.10
_refine_diff_density_max 1.905
_refine_diff_density_min -1.034
_refine_diff_density_rms 0.120
_refine_ls_abs_structure_details 'Flack H D (1983), Acta Cryst. A39, 876-881'
_refine_ls_abs_structure_Flack 0.000(4)
_refine_ls_extinction_method none
_refine_ls_goodness_of_fit_ref 0.909
_refine_ls_hydrogen_treatment mixed
_refine_ls_matrix_type full
_refine_ls_number_parameters 445
_refine_ls_number_reflns 10027
_refine_ls_number_restraints 2
_refine_ls_restrained_S_all 0.909
_refine_ls_R_factor_all 0.0399
_refine_ls_R_factor_gt 0.0342
_refine_ls_shift/su_max 0.190
_refine_ls_shift/su_mean 0.000
_refine_ls_structure_factor_coef Fsqd
_refine_ls_weighting_details 'calc w=1/[\s^2^(Fo^2^)+(0.0118P)^2^+0.0000P] where P=(Fo^2^+2Fc^2^)/3'
_refine_ls_weighting_scheme calc
_refine_ls_wR_factor_gt 0.0512
_refine_ls_wR_factor_ref 0.0526
_reflns_number_gt 9126
_reflns_number_total 10027
_reflns_threshold_expression >2sigma(I)
_cod_data_source_file om060395gsi20060704_033459.cif
_cod_data_source_block mae156as
_cod_original_sg_symbol_H-M P2(1)2(1)2(1)
_cod_database_code 4075603

loop_
_symmetry_equiv_pos_as_xyz
'x, y, z'
'-x+1/2, -y, z+1/2'
'-x, y+1/2, -z+1/2'
'x+1/2, -y+1/2, -z'

loop_
_atom_site_label
_atom_site_type_symbol
_atom_site_fract_x
_atom_site_fract_y
_atom_site_fract_z
_atom_site_U_iso_or_equiv
_atom_site_adp_type
_atom_site_occupancy
_atom_site_symmetry_multiplicity
_atom_site_calc_flag
_atom_site_refinement_flags
Os Os 0.443706(16) 0.577760(12) 0.130458(9) 0.01857(4) Uani 1 1 d D
H01 H 0.524(3) 0.612(2) 0.0787(14) 0.031(14) Uiso 1 1 d D
H02 H 0.498(3) 0.6696(12) 0.133(2) 0.035(14) Uiso 1 1 d D
Sn Sn 0.46448(3) 0.47976(2) 0.037559(15) 0.01963(8) Uani 1 1 d .
Cl Cl 0.37318(11) 0.63694(9) 0.22562(6) 0.0312(3) Uani 1 1 d .
P1 P 0.59852(11) 0.52123(9) 0.19097(6) 0.0236(3) Uani 1 1 d .
P2 P 0.29988(12) 0.66055(9) 0.08119(6) 0.0220(3) Uani 1 1 d .
O1 O 0.3247(3) 0.4752(2) 0.15520(14) 0.0224(8) Uani 1 1 d .
O2 O 0.3449(3) 0.3880(2) 0.07431(16) 0.0235(8) Uani 1 1 d .
O3 O 0.6476(3) 0.5054(2) -0.00647(15) 0.0262(9) Uani 1 1 d .
O4 O 0.5942(3) 0.3828(2) 0.03257(16) 0.0251(8) Uani 1 1 d .
C1 C 0.5692(5) 0.4196(3) 0.2330(2) 0.0317(12) Uani 1 1 d .
H1 H 0.6378 0.4078 0.2590 0.038 Uiso 1 1 calc R
C2 C 0.4680(5) 0.4292(4) 0.2759(2) 0.0432(15) Uani 1 1 d .
H2A H 0.3992 0.4428 0.2522 0.065 Uiso 1 1 calc R
H2B H 0.4833 0.4754 0.3050 0.065 Uiso 1 1 calc R
H2C H 0.4562 0.3757 0.2983 0.065 Uiso 1 1 calc R
C3 C 0.5567(5) 0.3439(3) 0.1892(2) 0.0354(14) Uani 1 1 d .
H3A H 0.5587 0.2905 0.2125 0.053 Uiso 1 1 calc R
H3B H 0.6197 0.3446 0.1596 0.053 Uiso 1 1 calc R
H3C H 0.4836 0.3483 0.1674 0.053 Uiso 1 1 calc R
C4 C 0.6393(4) 0.5938(4) 0.2537(2) 0.0303(14) Uani 1 1 d .
H4 H 0.5699 0.5979 0.2803 0.036 Uiso 1 1 calc R
C5 C 0.6652(5) 0.6850(3) 0.2344(2) 0.0333(14) Uani 1 1 d .
H5A H 0.6675 0.7218 0.2706 0.050 Uiso 1 1 calc R
H5B H 0.6054 0.7052 0.2065 0.050 Uiso 1 1 calc R
H5C H 0.7395 0.6869 0.2137 0.050 Uiso 1 1 calc R
C6 C 0.7358(5) 0.5641(4) 0.2962(3) 0.0504(18) Uani 1 1 d .
H6A H 0.8083 0.5634 0.2737 0.076 Uiso 1 1 calc R
H6B H 0.7188 0.5065 0.3113 0.076 Uiso 1 1 calc R
H6C H 0.7421 0.6034 0.3310 0.076 Uiso 1 1 calc R
C7 C 0.7309(4) 0.4945(3) 0.1477(2) 0.0271(13) Uani 1 1 d .
H7 H 0.7040 0.4566 0.1139 0.033 Uiso 1 1 calc R
C8 C 0.7825(4) 0.5712(4) 0.1155(2) 0.0356(14) Uani 1 1 d .
H8A H 0.8255 0.6057 0.1450 0.053 Uiso 1 1 calc R
H8B H 0.7212 0.6059 0.0975 0.053 Uiso 1 1 calc R
H8C H 0.8341 0.5517 0.0830 0.053 Uiso 1 1 calc R
C9 C 0.8247(4) 0.4430(4) 0.1797(3) 0.0403(16) Uani 1 1 d .
H9A H 0.8783 0.4208 0.1491 0.060 Uiso 1 1 calc R
H9B H 0.7901 0.3953 0.2020 0.060 Uiso 1 1 calc R
H9C H 0.8659 0.4800 0.2084 0.060 Uiso 1 1 calc R
C10 C 0.1482(4) 0.6256(4) 0.0896(2) 0.0269(13) Uani 1 1 d .
H10 H 0.0997 0.6735 0.0740 0.032 Uiso 1 1 calc R
C11 C 0.1151(4) 0.6121(4) 0.1564(2) 0.0331(15) Uani 1 1 d .
H11A H 0.0326 0.6013 0.1592 0.050 Uiso 1 1 calc R
H11B H 0.1344 0.6633 0.1800 0.050 Uiso 1 1 calc R
H11C H 0.1570 0.5630 0.1728 0.050 Uiso 1 1 calc R
C12 C 0.1186(4) 0.5475(3) 0.0511(2) 0.0297(13) Uani 1 1 d .
H12A H 0.1708 0.5006 0.0613 0.045 Uiso 1 1 calc R
H12B H 0.1263 0.5616 0.0076 0.045 Uiso 1 1 calc R
H12C H 0.0397 0.5300 0.0595 0.045 Uiso 1 1 calc R
C13 C 0.3091(4) 0.6691(4) -0.0034(2) 0.0281(13) Uani 1 1 d .
H13 H 0.2972 0.6097 -0.0191 0.034 Uiso 1 1 calc R
C14 C 0.2160(5) 0.7230(4) -0.0339(3) 0.0406(16) Uani 1 1 d .
H14A H 0.2224 0.7823 -0.0200 0.061 Uiso 1 1 calc R
H14B H 0.1405 0.7004 -0.0229 0.061 Uiso 1 1 calc R
H14C H 0.2255 0.7208 -0.0784 0.061 Uiso 1 1 calc R
C15 C 0.4250(5) 0.6966(3) -0.0282(2) 0.0326(14) Uani 1 1 d .
H15A H 0.4303 0.6817 -0.0716 0.049 Uiso 1 1 calc R
H15B H 0.4858 0.6672 -0.0055 0.049 Uiso 1 1 calc R
H15C H 0.4337 0.7584 -0.0233 0.049 Uiso 1 1 calc R
C16 C 0.2987(5) 0.7717(3) 0.1123(3) 0.0377(16) Uani 1 1 d .
H16 H 0.3158 0.7612 0.1565 0.045 Uiso 1 1 calc R
C17 C 0.3988(5) 0.8232(4) 0.0938(3) 0.0456(17) Uani 1 1 d .
H17A H 0.3852 0.8476 0.0531 0.068 Uiso 1 1 calc R
H17B H 0.4670 0.7868 0.0925 0.068 Uiso 1 1 calc R
H17C H 0.4106 0.8694 0.1234 0.068 Uiso 1 1 calc R
C18 C 0.1908(5) 0.8190(4) 0.1163(3) 0.058(2) Uani 1 1 d .
H18A H 0.2028 0.8716 0.1397 0.088 Uiso 1 1 calc R
H18B H 0.1332 0.7837 0.1369 0.088 Uiso 1 1 calc R
H18C H 0.1641 0.8334 0.0751 0.088 Uiso 1 1 calc R
C19 C 0.4045(4) 0.4628(3) -0.0540(2) 0.0216(12) Uani 1 1 d .
C20 C 0.3037(4) 0.4182(4) -0.0665(2) 0.0282(12) Uani 1 1 d .
H20 H 0.2592 0.3965 -0.0336 0.034 Uiso 1 1 calc R
C21 C 0.2676(4) 0.4054(3) -0.1260(3) 0.0305(13) Uani 1 1 d .
H21 H 0.1997 0.3738 -0.1336 0.037 Uiso 1 1 calc R
C22 C 0.3293(5) 0.4378(4) -0.1741(2) 0.0334(15) Uani 1 1 d .
H22 H 0.3041 0.4295 -0.2150 0.040 Uiso 1 1 calc R
C23 C 0.4290(5) 0.4830(3) -0.1621(2) 0.0291(12) Uani 1 1 d .
H23 H 0.4726 0.5055 -0.1950 0.035 Uiso 1 1 calc R
C24 C 0.4651(4) 0.4954(3) -0.1033(2) 0.0278(13) Uani 1 1 d .
H24 H 0.5331 0.5270 -0.0960 0.033 Uiso 1 1 calc R
C25 C 0.6709(4) 0.4295(4) 0.0064(2) 0.0230(11) Uani 1 1 d .
C26 C 0.7856(4) 0.3932(3) -0.0072(2) 0.0240(12) Uani 1 1 d .
C27 C 0.8588(4) 0.4372(4) -0.0446(2) 0.0331(14) Uani 1 1 d .
H27 H 0.8368 0.4911 -0.0608 0.040 Uiso 1 1 calc R
C28 C 0.9647(5) 0.4032(4) -0.0589(3) 0.0439(16) Uani 1 1 d .
H28 H 1.0159 0.4335 -0.0848 0.053 Uiso 1 1 calc R
C29 C 0.9952(4) 0.3253(3) -0.0353(3) 0.0370(15) Uani 1 1 d .
H29 H 1.0672 0.3012 -0.0459 0.044 Uiso 1 1 calc R
C30 C 0.9232(5) 0.2814(3) 0.0034(3) 0.0353(15) Uani 1 1 d .
H30 H 0.9459 0.2280 0.0201 0.042 Uiso 1 1 calc R
C31 C 0.8186(4) 0.3155(3) 0.0176(2) 0.0261(13) Uani 1 1 d .
H31 H 0.7685 0.2858 0.0444 0.031 Uiso 1 1 calc R
C32 C 0.2989(4) 0.4095(3) 0.1254(2) 0.0197(11) Uani 1 1 d .
C33 C 0.2091(4) 0.3530(3) 0.1509(2) 0.0198(12) Uani 1 1 d .
C34 C 0.1607(4) 0.3710(3) 0.2078(2) 0.0251(12) Uani 1 1 d .
H34 H 0.1865 0.4189 0.2306 0.030 Uiso 1 1 calc R
C35 C 0.0761(4) 0.3196(3) 0.2308(2) 0.0284(13) Uani 1 1 d .
H35 H 0.0442 0.3321 0.2698 0.034 Uiso 1 1 calc R
C36 C 0.0365(5) 0.2502(3) 0.1984(2) 0.0329(14) Uani 1 1 d .
H36 H -0.0218 0.2146 0.2149 0.039 Uiso 1 1 calc R
C37 C 0.0834(5) 0.2330(3) 0.1413(3) 0.0333(14) Uani 1 1 d .
H37 H 0.0560 0.1862 0.1179 0.040 Uiso 1 1 calc R
C38 C 0.1699(4) 0.2843(3) 0.1187(2) 0.0265(13) Uani 1 1 d .
H38 H 0.2026 0.2716 0.0800 0.032 Uiso 1 1 calc R

loop_
_atom_site_aniso_label
_atom_site_aniso_U_11
_atom_site_aniso_U_22
_atom_site_aniso_U_33
_atom_site_aniso_U_23
_atom_site_aniso_U_13
_atom_site_aniso_U_12
Os 0.01474(8) 0.01790(9) 0.02306(9) -0.00004(9) -0.00073(9) -0.00088(9)
Sn 0.01542(18) 0.02052(17) 0.02293(18) 0.00017(15) 0.00040(15) 0.00007(14)
Cl 0.0277(7) 0.0349(8) 0.0309(8) -0.0082(7) 0.0040(6) -0.0062(6)
P1 0.0201(7) 0.0238(7) 0.0270(8) 0.0019(6) -0.0060(6) -0.0022(6)
P2 0.0175(7) 0.0217(8) 0.0270(8) 0.0011(6) 0.0014(6) 0.0012(6)
O1 0.0205(18) 0.024(2) 0.023(2) -0.0017(16) -0.0008(15) -0.0041(16)
O2 0.0202(19) 0.024(2) 0.026(2) -0.0014(16) 0.0038(16) 0.0002(16)
O3 0.0200(19) 0.024(2) 0.034(2) 0.0041(17) -0.0018(16) 0.0010(16)
O4 0.0150(18) 0.024(2) 0.036(2) 0.0031(17) 0.0020(16) 0.0007(15)
C1 0.029(3) 0.034(3) 0.032(3) 0.012(3) -0.009(2) -0.010(3)
C2 0.047(4) 0.048(4) 0.034(3) 0.014(3) -0.014(3) -0.010(4)
C3 0.032(3) 0.028(3) 0.046(4) 0.011(3) -0.019(3) -0.001(3)
C4 0.028(3) 0.040(4) 0.023(3) -0.001(3) -0.005(2) -0.003(3)
C5 0.035(3) 0.030(3) 0.034(3) -0.008(3) -0.009(3) 0.000(3)
C6 0.063(4) 0.046(4) 0.043(4) -0.001(3) -0.029(3) -0.009(4)
C7 0.016(3) 0.033(3) 0.032(3) 0.000(3) -0.002(2) 0.007(2)
C8 0.017(3) 0.041(3) 0.049(4) 0.006(3) 0.003(2) 0.002(3)
C9 0.021(3) 0.048(4) 0.052(4) 0.011(3) -0.006(3) 0.011(3)
C10 0.016(3) 0.029(3) 0.035(3) 0.001(3) -0.001(2) 0.003(2)
C11 0.018(3) 0.046(4) 0.035(3) 0.004(3) 0.003(2) 0.002(3)
C12 0.015(3) 0.038(3) 0.036(3) 0.007(3) -0.003(2) 0.001(2)
C13 0.021(3) 0.030(3) 0.033(3) 0.002(3) -0.005(2) 0.001(2)
C14 0.040(4) 0.051(4) 0.031(4) 0.018(3) -0.002(3) 0.014(3)
C15 0.035(3) 0.033(3) 0.030(3) 0.004(3) 0.000(3) -0.004(3)
C16 0.034(3) 0.022(3) 0.057(5) -0.009(3) 0.004(3) 0.004(3)
C17 0.034(4) 0.028(3) 0.075(5) -0.012(3) -0.011(3) 0.001(3)
C18 0.041(4) 0.039(4) 0.096(6) -0.033(4) -0.008(4) 0.009(3)
C19 0.019(3) 0.021(3) 0.024(3) -0.001(2) 0.000(2) 0.006(2)
C20 0.016(3) 0.041(3) 0.028(3) 0.004(3) 0.006(2) 0.001(3)
C21 0.025(3) 0.035(3) 0.032(3) -0.006(3) 0.005(3) 0.001(2)
C22 0.033(3) 0.042(4) 0.025(3) -0.006(3) -0.005(2) 0.010(3)
C23 0.027(3) 0.030(3) 0.030(3) 0.008(3) 0.005(2) 0.001(3)
C24 0.025(3) 0.022(3) 0.036(3) 0.002(2) 0.000(2) 0.000(2)
C25 0.020(3) 0.027(3) 0.022(3) -0.004(3) -0.003(2) -0.004(3)
C26 0.021(3) 0.022(3) 0.030(3) -0.006(2) 0.000(2) 0.000(2)
C27 0.029(3) 0.029(3) 0.041(4) 0.003(3) 0.003(3) 0.004(3)
C28 0.029(3) 0.044(4) 0.058(4) 0.004(3) 0.020(3) 0.005(3)
C29 0.020(3) 0.032(3) 0.059(4) 0.000(3) 0.007(3) 0.002(2)
C30 0.025(3) 0.029(3) 0.052(4) -0.006(3) -0.005(3) 0.009(3)
C31 0.023(3) 0.020(3) 0.035(3) -0.006(3) 0.000(2) -0.002(2)
C32 0.015(2) 0.027(3) 0.017(2) 0.001(3) -0.005(2) 0.002(2)
C33 0.015(3) 0.019(3) 0.025(3) 0.002(2) -0.001(2) -0.001(2)
C34 0.023(3) 0.022(3) 0.030(3) 0.003(2) 0.001(2) -0.001(2)
C35 0.020(3) 0.031(3) 0.034(3) 0.000(3) -0.001(2) 0.003(2)
C36 0.022(3) 0.034(3) 0.043(4) 0.012(3) -0.003(3) -0.007(3)
C37 0.037(3) 0.025(3) 0.038(4) 0.010(3) -0.008(3) -0.013(2)
C38 0.023(3) 0.027(3) 0.030(3) 0.000(3) 0.003(2) -0.001(2)

loop_
_atom_type_symbol
_atom_type_description
_atom_type_scat_dispersion_real
_atom_type_scat_dispersion_imag
_atom_type_scat_source
C C 0.0033 0.0016 'International Tables Vol C Tables 4.2.6.8 and 6.1.1.4'
H H 0.0000 0.0000 'International Tables Vol C Tables 4.2.6.8 and 6.1.1.4'
O O 0.0106 0.0060 'International Tables Vol C Tables 4.2.6.8 and 6.1.1.4'
P P 0.1023 0.0942 'International Tables Vol C Tables 4.2.6.8 and 6.1.1.4'
Cl Cl 0.1484 0.1585 'International Tables Vol C Tables 4.2.6.8 and 6.1.1.4'
Sn Sn -0.6537 1.4246 'International Tables Vol C Tables 4.2.6.8 and 6.1.1.4'
Os Os -1.2165 7.6030 'International Tables Vol C Tables 4.2.6.8 and 6.1.1.4'

loop_
_geom_angle_atom_site_label_1
_geom_angle_atom_site_label_2
_geom_angle_atom_site_label_3
_geom_angle
O1 Os P2 93.63(9)
O1 Os P1 94.08(9)
P2 Os P1 168.14(5)
O1 Os Cl 81.53(9)
P2 Os Cl 86.57(5)
P1 Os Cl 85.66(5)
O1 Os Sn 79.42(8)
P2 Os Sn 91.97(4)
P1 Os Sn 98.30(4)
Cl Os Sn 160.76(3)
O1 Os H01 144.1(15)
P2 Os H01 84.7(15)
P1 Os H01 94.3(16)
Cl Os H01 133.9(15)
Sn Os H01 64.8(15)
O1 Os H02 156.6(16)
P2 Os H02 78.6(15)
P1 Os H02 90.9(15)
Cl Os H02 76.1(17)
Sn Os H02 122.4(17)
H01 Os H02 58(2)
C19 Sn O4 95.49(15)
C19 Sn O2 93.08(16)
O4 Sn O2 90.26(12)
C19 Sn O3 86.37(15)
O4 Sn O3 57.66(12)
O2 Sn O3 147.61(12)
C19 Sn Os 141.95(12)
O4 Sn Os 122.11(9)
O2 Sn Os 92.44(9)
O3 Sn Os 107.77(8)
C19 Sn C25 91.16(16)
O4 Sn C25 29.23(14)
O2 Sn C25 119.40(15)
O3 Sn C25 28.42(13)
Os Sn C25 118.25(11)
C4 P1 C7 107.6(2)
C4 P1 C1 101.9(2)
C7 P1 C1 102.1(2)
C4 P1 Os 112.08(18)
C7 P1 Os 115.33(17)
C1 P1 Os 116.45(17)
C13 P2 C10 100.0(2)
C13 P2 C16 107.2(3)
C10 P2 C16 103.3(2)
C13 P2 Os 116.69(18)
C10 P2 Os 117.81(18)
C16 P2 Os 110.4(2)
C32 O1 Os 128.7(3)
C32 O2 Sn 114.8(3)
C25 O3 Sn 86.8(3)
C25 O4 Sn 96.4(3)
C2 C1 C3 112.9(5)
C2 C1 P1 111.2(4)
C3 C1 P1 111.7(3)
C2 C1 H1 106.9
C3 C1 H1 106.9
P1 C1 H1 106.9
C1 C2 H2A 109.5
C1 C2 H2B 109.5
H2A C2 H2B 109.5
C1 C2 H2C 109.5
H2A C2 H2C 109.5
H2B C2 H2C 109.5
C1 C3 H3A 109.5
C1 C3 H3B 109.5
H3A C3 H3B 109.5
C1 C3 H3C 109.5
H3A C3 H3C 109.5
H3B C3 H3C 109.5
C5 C4 C6 107.9(4)
C5 C4 P1 115.1(4)
C6 C4 P1 117.0(4)
C5 C4 H4 105.3
C6 C4 H4 105.3
P1 C4 H4 105.3
C4 C5 H5A 109.5
C4 C5 H5B 109.5
H5A C5 H5B 109.5
C4 C5 H5C 109.5
H5A C5 H5C 109.5
H5B C5 H5C 109.5
C4 C6 H6A 109.5
C4 C6 H6B 109.5
H6A C6 H6B 109.5
C4 C6 H6C 109.5
H6A C6 H6C 109.5
H6B C6 H6C 109.5
C8 C7 C9 110.1(4)
C8 C7 P1 112.8(4)
C9 C7 P1 118.9(4)
C8 C7 H7 104.5
C9 C7 H7 104.5
P1 C7 H7 104.5
C7 C8 H8A 109.5
C7 C8 H8B 109.5
H8A C8 H8B 109.5
C7 C8 H8C 109.5
H8A C8 H8C 109.5
H8B C8 H8C 109.5
C7 C9 H9A 109.5
C7 C9 H9B 109.5
H9A C9 H9B 109.5
C7 C9 H9C 109.5
H9A C9 H9C 109.5
H9B C9 H9C 109.5
C12 C10 C11 111.1(4)
C12 C10 P2 113.4(3)
C11 C10 P2 112.1(4)
C12 C10 H10 106.6
C11 C10 H10 106.6
P2 C10 H10 106.6
C10 C11 H11A 109.5
C10 C11 H11B 109.5
H11A C11 H11B 109.5
C10 C11 H11C 109.5
H11A C11 H11C 109.5
H11B C11 H11C 109.5
C10 C12 H12A 109.5
C10 C12 H12B 109.5
H12A C12 H12B 109.5
C10 C12 H12C 109.5
H12A C12 H12C 109.5
H12B C12 H12C 109.5
C15 C13 C14 108.8(4)
C15 C13 P2 115.2(4)
C14 C13 P2 115.7(4)
C15 C13 H13 105.4
C14 C13 H13 105.4
P2 C13 H13 105.4
C13 C14 H14A 109.5
C13 C14 H14B 109.5
H14A C14 H14B 109.5
C13 C14 H14C 109.5
H14A C14 H14C 109.5
H14B C14 H14C 109.5
C13 C15 H15A 109.5
C13 C15 H15B 109.5
H15A C15 H15B 109.5
C13 C15 H15C 109.5
H15A C15 H15C 109.5
H15B C15 H15C 109.5
C18 C16 C17 114.9(5)
C18 C16 P2 120.0(4)
C17 C16 P2 113.8(4)
C18 C16 H16 101.3
C17 C16 H16 101.3
P2 C16 H16 101.3
C16 C17 H17A 109.5
C16 C17 H17B 109.5
H17A C17 H17B 109.5
C16 C17 H17C 109.5
H17A C17 H17C 109.5
H17B C17 H17C 109.5
C16 C18 H18A 109.5
C16 C18 H18B 109.5
H18A C18 H18B 109.5
C16 C18 H18C 109.5
H18A C18 H18C 109.5
H18B C18 H18C 109.5
C24 C19 C20 117.7(5)
C24 C19 Sn 120.9(4)
C20 C19 Sn 121.4(4)
C21 C20 C19 120.9(5)
C21 C20 H20 119.6
C19 C20 H20 119.6
C22 C21 C20 120.5(5)
C22 C21 H21 119.7
C20 C21 H21 119.7
C21 C22 C23 118.9(5)
C21 C22 H22 120.6
C23 C22 H22 120.6
C24 C23 C22 120.7(5)
C24 C23 H23 119.7
C22 C23 H23 119.7
C23 C24 C19 121.3(5)
C23 C24 H24 119.3
C19 C24 H24 119.3
O3 C25 O4 119.1(5)
O3 C25 C26 121.0(5)
O4 C25 C26 119.9(5)
O3 C25 Sn 64.8(3)
O4 C25 Sn 54.4(2)
C26 C25 Sn 174.1(4)
C27 C26 C31 120.1(5)
C27 C26 C25 119.3(5)
C31 C26 C25 120.6(5)
C26 C27 C28 120.0(5)
C26 C27 H27 120.0
C28 C27 H27 120.0
C29 C28 C27 119.3(5)
C29 C28 H28 120.3
C27 C28 H28 120.3
C28 C29 C30 121.1(5)
C28 C29 H29 119.4
C30 C29 H29 119.4
C31 C30 C29 119.3(5)
C31 C30 H30 120.4
C29 C30 H30 120.4
C30 C31 C26 120.1(5)
C30 C31 H31 119.9
C26 C31 H31 119.9
O1 C32 O2 124.5(4)
O1 C32 C33 117.6(5)
O2 C32 C33 117.9(4)
C38 C33 C34 119.0(5)
C38 C33 C32 120.9(5)
C34 C33 C32 120.2(5)
C35 C34 C33 120.0(5)
C35 C34 H34 120.0
C33 C34 H34 120.0
C34 C35 C36 121.1(5)
C34 C35 H35 119.4
C36 C35 H35 119.4
C35 C36 C37 118.8(5)
C35 C36 H36 120.6
C37 C36 H36 120.6
C38 C37 C36 119.8(5)
C38 C37 H37 120.1
C36 C37 H37 120.1
C33 C38 C37 121.2(5)
C33 C38 H38 119.4
C37 C38 H38 119.4

loop_
_geom_bond_atom_site_label_1
_geom_bond_atom_site_label_2
_geom_bond_distance
Os O1 2.192(3)
Os P2 2.3803(14)
Os P1 2.4095(13)
Os Cl 2.4223(14)
Os Sn 2.5575(4)
Os H01 1.564(10)
Os H02 1.574(10)
Sn C19 2.139(5)
Sn O4 2.148(3)
Sn O2 2.159(3)
Sn O3 2.380(3)
Sn C25 2.627(5)
P1 C4 1.845(5)
P1 C7 1.860(5)
P1 C1 1.869(5)
P2 C13 1.858(5)
P2 C10 1.864(5)
P2 C16 1.869(5)
O1 C32 1.255(5)
O2 C32 1.284(5)
O3 C25 1.252(6)
O4 C25 1.291(5)
C1 C2 1.517(7)
C1 C3 1.531(7)
C1 H1 1.0000
C2 H2A 0.9800
C2 H2B 0.9800
C2 H2C 0.9800
C3 H3A 0.9800
C3 H3B 0.9800
C3 H3C 0.9800
C4 C5 1.520(7)
C4 C6 1.534(7)
C4 H4 1.0000
C5 H5A 0.9800
C5 H5B 0.9800
C5 H5C 0.9800
C6 H6A 0.9800
C6 H6B 0.9800
C6 H6C 0.9800
C7 C8 1.519(7)
C7 C9 1.529(6)
C7 H7 1.0000
C8 H8A 0.9800
C8 H8B 0.9800
C8 H8C 0.9800
C9 H9A 0.9800
C9 H9B 0.9800
C9 H9C 0.9800
C10 C12 1.525(7)
C10 C11 1.525(6)
C10 H10 1.0000
C11 H11A 0.9800
C11 H11B 0.9800
C11 H11C 0.9800
C12 H12A 0.9800
C12 H12B 0.9800
C12 H12C 0.9800
C13 C15 1.521(7)
C13 C14 1.530(7)
C13 H13 1.0000
C14 H14A 0.9800
C14 H14B 0.9800
C14 H14C 0.9800
C15 H15A 0.9800
C15 H15B 0.9800
C15 H15C 0.9800
C16 C18 1.466(7)
C16 C17 1.477(7)
C16 H16 1.0000
C17 H17A 0.9800
C17 H17B 0.9800
C17 H17C 0.9800
C18 H18A 0.9800
C18 H18B 0.9800
C18 H18C 0.9800
C19 C24 1.386(6)
C19 C20 1.396(6)
C20 C21 1.382(7)
C20 H20 0.9500
C21 C22 1.374(7)
C21 H21 0.9500
C22 C23 1.388(7)
C22 H22 0.9500
C23 C24 1.367(6)
C23 H23 0.9500
C24 H24 0.9500
C25 C26 1.485(7)
C26 C27 1.370(7)
C26 C31 1.387(7)
C27 C28 1.383(7)
C27 H27 0.9500
C28 C29 1.372(7)
C28 H28 0.9500
C29 C30 1.377(7)
C29 H29 0.9500
C30 C31 1.370(7)
C30 H30 0.9500
C31 H31 0.9500
C32 C33 1.482(6)
C33 C38 1.365(6)
C33 C34 1.395(6)
C34 C35 1.370(6)
C34 H34 0.9500
C35 C36 1.378(7)
C35 H35 0.9500
C36 C37 1.390(7)
C36 H36 0.9500
C37 C38 1.384(6)
C37 H37 0.9500
C38 H38 0.9500
